data_7022831
loop_
_publ_author_name
'Kissel, Alexander A.'
'Lyubov, Dmitry M.'
'Mahrova, Tatyana V.'
'Fukin, Georgy K.'
'Cherkasov, Anton V.'
'Glukhova, Tatyana A.'
'Cui, Dongmei'
'Trifonov, Alexander A.'

_publ_section_title
;
 Rare-earth dichloro and bis(alkyl) complexes supported by bulky
 amido-imino ligand. Synthesis, structure, reactivity and catalytic
 activity in isoprene polymerization.
;
_journal_issue 25
_journal_name_full 'Dalton transactions (Cambridge, England : 2003)'
_journal_page_first 9211
_journal_page_last 9225
_journal_paper_doi 10.1039/c3dt33108c
_journal_volume 42
_journal_year 2013
_chemical_formula_sum 'C36 H55 Cl2 Lu N2 O2'
_chemical_formula_weight 793.69
_chemical_name_systematic
;
?
;
_space_group_IT_number 14
_symmetry_cell_setting monoclinic
_symmetry_space_group_name_Hall '-P 2yn'
_symmetry_space_group_name_H-M 'P 1 21/n 1'
_atom_sites_solution_hydrogens geom
_atom_sites_solution_primary direct
_atom_sites_solution_secondary difmap
_audit_creation_method SHELXL-97
_cell_angle_alpha 90.00
_cell_angle_beta 102.4496(13)
_cell_angle_gamma 90.00
_cell_formula_units_Z 4
_cell_length_a 10.22474(15)
_cell_length_b 19.8935(2)
_cell_length_c 18.6553(2)
_cell_measurement_reflns_used 20650
_cell_measurement_temperature 100(2)
_cell_measurement_theta_max 32.5570
_cell_measurement_theta_min 2.8848
_cell_volume 3705.37(8)
_computing_cell_refinement 'CrysAlisPro, Agilent Technologies'
_computing_data_collection 'CrysAlisPro, Agilent Technologies'
_computing_data_reduction 'CrysAlisPro, Agilent Technologies'
_computing_molecular_graphics 'Bruker SHELXTL'
_computing_publication_material 'Bruker SHELXTL'
_computing_structure_refinement 'SHELXL-97 (Sheldrick, 2008)'
_computing_structure_solution 'SHELXS-97 (Sheldrick, 2008)'
_diffrn_ambient_temperature 100(2)
_diffrn_measured_fraction_theta_full 0.996
_diffrn_measured_fraction_theta_max 0.996
_diffrn_measurement_device_type Xcalibur,Eos
_diffrn_radiation_monochromator graphite
_diffrn_radiation_source 'fine-focus sealed tube'
_diffrn_radiation_type MoK\a
_diffrn_radiation_wavelength 0.71073
_diffrn_reflns_av_R_equivalents 0.0843
_diffrn_reflns_av_sigmaI/netI 0.0580
_diffrn_reflns_limit_h_max 14
_diffrn_reflns_limit_h_min -14
_diffrn_reflns_limit_k_max 27
_diffrn_reflns_limit_k_min -27
_diffrn_reflns_limit_l_max 26
_diffrn_reflns_limit_l_min -26
_diffrn_reflns_number 75908
_diffrn_reflns_theta_full 30.00
_diffrn_reflns_theta_max 30.00
_diffrn_reflns_theta_min 2.89
_exptl_absorpt_coefficient_mu 2.840
_exptl_absorpt_correction_T_max 0.8710
_exptl_absorpt_correction_T_min 0.6005
_exptl_absorpt_correction_type multi-scan
_exptl_absorpt_process_details
;
SCALE3 ABSPACK, CrysAlisPro, Agilent Technologies (2012)
;
_exptl_crystal_colour yellow
_exptl_crystal_density_diffrn 1.423
_exptl_crystal_density_method 'not measured'
_exptl_crystal_description prism
_exptl_crystal_F_000 1624
_exptl_crystal_size_max 0.20
_exptl_crystal_size_mid 0.10
_exptl_crystal_size_min 0.05
_refine_diff_density_max 1.003
_refine_diff_density_min -0.780
_refine_diff_density_rms 0.119
_refine_ls_extinction_method none
_refine_ls_goodness_of_fit_ref 0.965
_refine_ls_hydrogen_treatment constr
_refine_ls_matrix_type full
_refine_ls_number_parameters 391
_refine_ls_number_reflns 10778
_refine_ls_number_restraints 0
_refine_ls_restrained_S_all 0.965
_refine_ls_R_factor_all 0.0595
_refine_ls_R_factor_gt 0.0332
_refine_ls_shift/su_max 0.001
_refine_ls_shift/su_mean 0.000
_refine_ls_structure_factor_coef Fsqd
_refine_ls_weighting_details 'calc w=1/[\s^2^(Fo^2^)+(0.0199P)^2^+0.0000P] where P=(Fo^2^+2Fc^2^)/3'
_refine_ls_weighting_scheme calc
_refine_ls_wR_factor_gt 0.0497
_refine_ls_wR_factor_ref 0.0533
_reflns_number_gt 8038
_reflns_number_total 10778
_reflns_threshold_expression >2sigma(I)
_cod_data_source_file c3dt33108c.txt
_cod_data_source_block ludad
_cod_depositor_comments
;
The following automatic conversions were performed:

'_symmetry_cell_setting' value 'Monoclinic' changed to 'monoclinic'
according to /home/saulius/struct/CIF-dictionaries/cif_core.dic
dictionary named 'cif_core.dic' version 2.4.2 from 2011-04-26.

Automatic conversion script
Id: cif_fix_values 1891 2012-01-12 08:04:46Z andrius 
;
_cod_original_sg_symbol_H-M P2(1)/n
_cod_database_code 7022831

loop_
_symmetry_equiv_pos_as_xyz
'x, y, z'
'-x+1/2, y+1/2, -z+1/2'
'-x, -y, -z'
'x-1/2, -y-1/2, z-1/2'

loop_
_atom_site_label
_atom_site_type_symbol
_atom_site_fract_x
_atom_site_fract_y
_atom_site_fract_z
_atom_site_U_iso_or_equiv
_atom_site_adp_type
_atom_site_occupancy
_atom_site_symmetry_multiplicity
_atom_site_calc_flag
_atom_site_refinement_flags
_atom_site_disorder_assembly
_atom_site_disorder_group
Lu1 Lu -0.170795(9) 0.602750(5) 0.107959(5) 0.01245(2) Uani 1 1 d . . .
Cl1 Cl -0.39728(5) 0.56422(3) 0.12738(3) 0.01615(11) Uani 1 1 d . . .
Cl2 Cl 0.04247(5) 0.61177(3) 0.06039(3) 0.02012(12) Uani 1 1 d . . .
O1 O -0.28003(15) 0.61580(7) -0.01451(8) 0.0172(4) Uani 1 1 d . . .
O2 O -0.12881(15) 0.48767(7) 0.11028(8) 0.0194(4) Uani 1 1 d . . .
N1 N -0.07469(17) 0.62158(8) 0.23166(9) 0.0127(4) Uani 1 1 d . . .
N2 N -0.19650(17) 0.71422(8) 0.13565(9) 0.0124(4) Uani 1 1 d . . .
C1 C -0.0976(2) 0.68068(10) 0.25957(11) 0.0134(5) Uani 1 1 d . . .
C2 C -0.1689(2) 0.73141(10) 0.20690(11) 0.0127(5) Uani 1 1 d . . .
C3 C -0.0561(2) 0.69841(11) 0.33580(12) 0.0240(6) Uani 1 1 d . . .
H3A H -0.0088 0.6668 0.3699 0.029 Uiso 0.62(2) 1 calc PR A 1
H3B H -0.0759 0.7417 0.3520 0.029 Uiso 0.62(2) 1 calc PR A 1
H3C H -0.0831 0.6629 0.3661 0.036 Uiso 0.38(2) 1 calc PR A 2
H3D H -0.0983 0.7409 0.3448 0.036 Uiso 0.38(2) 1 calc PR A 2
H3E H 0.0415 0.7035 0.3485 0.036 Uiso 0.38(2) 1 calc PR A 2
C4 C -0.2023(3) 0.79387(11) 0.23476(12) 0.0232(6) Uani 1 1 d . . .
H4A H -0.1206 0.8159 0.2615 0.035 Uiso 0.62(2) 1 calc PR A 1
H4B H -0.2631 0.7863 0.2680 0.035 Uiso 0.62(2) 1 calc PR A 1
H4C H -0.2464 0.8226 0.1940 0.035 Uiso 0.62(2) 1 calc PR A 1
H4D H -0.2476 0.8272 0.2022 0.028 Uiso 0.38(2) 1 calc PR A 2
H4E H -0.1794 0.8024 0.2860 0.028 Uiso 0.38(2) 1 calc PR A 2
C5 C -0.0023(2) 0.57216(10) 0.28154(11) 0.0132(5) Uani 1 1 d . . .
C6 C -0.0714(2) 0.52968(10) 0.32075(11) 0.0149(5) Uani 1 1 d . . .
C7 C 0.0012(2) 0.47982(11) 0.36533(12) 0.0198(5) Uani 1 1 d . . .
H7A H -0.0444 0.4501 0.3914 0.024 Uiso 1 1 calc R . .
C8 C 0.1375(2) 0.47295(11) 0.37225(12) 0.0223(6) Uani 1 1 d . . .
H8A H 0.1847 0.4384 0.4023 0.027 Uiso 1 1 calc R . .
C9 C 0.2052(2) 0.51646(11) 0.33538(12) 0.0199(5) Uani 1 1 d . . .
H9A H 0.2994 0.5118 0.3410 0.024 Uiso 1 1 calc R . .
C10 C 0.1380(2) 0.56733(10) 0.28977(11) 0.0153(5) Uani 1 1 d . . .
C11 C 0.2185(2) 0.61665(11) 0.25327(12) 0.0191(5) Uani 1 1 d . . .
H11A H 0.1540 0.6426 0.2154 0.023 Uiso 1 1 calc R . .
C12 C 0.2931(3) 0.66645(13) 0.31030(13) 0.0327(7) Uani 1 1 d . . .
H12A H 0.3449 0.6976 0.2867 0.049 Uiso 1 1 calc R . .
H12B H 0.3537 0.6418 0.3493 0.049 Uiso 1 1 calc R . .
H12C H 0.2283 0.6918 0.3314 0.049 Uiso 1 1 calc R . .
C13 C 0.3176(2) 0.58181(13) 0.21528(14) 0.0296(6) Uani 1 1 d . . .
H13A H 0.3665 0.6156 0.1933 0.044 Uiso 1 1 calc R . .
H13B H 0.2690 0.5520 0.1768 0.044 Uiso 1 1 calc R . .
H13C H 0.3810 0.5554 0.2513 0.044 Uiso 1 1 calc R . .
C14 C -0.2201(2) 0.53756(11) 0.31873(12) 0.0172(5) Uani 1 1 d . . .
H14A H -0.2563 0.5727 0.2814 0.021 Uiso 1 1 calc R . .
C15 C -0.2974(2) 0.47217(11) 0.29585(13) 0.0239(6) Uani 1 1 d . . .
H15A H -0.2809 0.4570 0.2486 0.036 Uiso 1 1 calc R . .
H15B H -0.3935 0.4802 0.2911 0.036 Uiso 1 1 calc R . .
H15C H -0.2673 0.4376 0.3332 0.036 Uiso 1 1 calc R . .
C16 C -0.2458(3) 0.56074(13) 0.39288(13) 0.0273(6) Uani 1 1 d . . .
H16A H -0.1970 0.6026 0.4077 0.041 Uiso 1 1 calc R . .
H16B H -0.2150 0.5260 0.4300 0.041 Uiso 1 1 calc R . .
H16C H -0.3420 0.5684 0.3884 0.041 Uiso 1 1 calc R . .
C17 C -0.2506(2) 0.76774(10) 0.08593(10) 0.0121(5) Uani 1 1 d . . .
C18 C -0.1607(2) 0.80917(10) 0.05854(10) 0.0122(4) Uani 1 1 d . . .
C19 C -0.2140(2) 0.86263(10) 0.01256(11) 0.0162(5) Uani 1 1 d . . .
H19A H -0.1550 0.8912 -0.0064 0.019 Uiso 1 1 calc R . .
C20 C -0.3501(2) 0.87484(11) -0.00596(11) 0.0166(5) Uani 1 1 d . . .
H20A H -0.3840 0.9114 -0.0373 0.020 Uiso 1 1 calc R . .
C21 C -0.4364(2) 0.83370(10) 0.02129(11) 0.0156(5) Uani 1 1 d . . .
H21A H -0.5299 0.8425 0.0085 0.019 Uiso 1 1 calc R . .
C22 C -0.3897(2) 0.77933(10) 0.06728(11) 0.0127(5) Uani 1 1 d . . .
C23 C -0.4898(2) 0.73675(11) 0.09701(11) 0.0148(5) Uani 1 1 d . . .
H23A H -0.4386 0.7017 0.1300 0.018 Uiso 1 1 calc R . .
C24 C -0.5862(2) 0.70075(11) 0.03399(12) 0.0200(5) Uani 1 1 d . . .
H24A H -0.6505 0.6740 0.0540 0.030 Uiso 1 1 calc R . .
H24B H -0.5351 0.6711 0.0082 0.030 Uiso 1 1 calc R . .
H24C H -0.6345 0.7342 -0.0004 0.030 Uiso 1 1 calc R . .
C25 C -0.5685(2) 0.77850(12) 0.14204(13) 0.0235(6) Uani 1 1 d . . .
H25A H -0.6328 0.7496 0.1594 0.035 Uiso 1 1 calc R . .
H25B H -0.6166 0.8145 0.1113 0.035 Uiso 1 1 calc R . .
H25C H -0.5065 0.7982 0.1842 0.035 Uiso 1 1 calc R . .
C26 C -0.0106(2) 0.79895(11) 0.07912(12) 0.0171(5) Uani 1 1 d . . .
H26A H 0.0066 0.7538 0.1028 0.020 Uiso 1 1 calc R . .
C27 C 0.0544(2) 0.79993(13) 0.01237(13) 0.0270(6) Uani 1 1 d . . .
H27A H 0.0123 0.7657 -0.0229 0.040 Uiso 1 1 calc R . .
H27B H 0.1503 0.7904 0.0282 0.040 Uiso 1 1 calc R . .
H27C H 0.0420 0.8443 -0.0109 0.040 Uiso 1 1 calc R . .
C28 C 0.0555(2) 0.85175(13) 0.13511(13) 0.0307(7) Uani 1 1 d . . .
H28A H 0.0129 0.8511 0.1774 0.046 Uiso 1 1 calc R . .
H28B H 0.0448 0.8964 0.1123 0.046 Uiso 1 1 calc R . .
H28C H 0.1511 0.8415 0.1514 0.046 Uiso 1 1 calc R . .
C29 C -0.2507(2) 0.66560(11) -0.06681(11) 0.0196(5) Uani 1 1 d . . .
H29A H -0.1529 0.6693 -0.0630 0.024 Uiso 1 1 calc R . .
H29B H -0.2857 0.7103 -0.0570 0.024 Uiso 1 1 calc R . .
C30 C -0.3195(2) 0.64082(12) -0.14223(12) 0.0205(5) Uani 1 1 d . . .
H30A H -0.2590 0.6122 -0.1640 0.025 Uiso 1 1 calc R . .
H30B H -0.3513 0.6788 -0.1758 0.025 Uiso 1 1 calc R . .
C31 C -0.4363(2) 0.60032(12) -0.12627(11) 0.0205(5) Uani 1 1 d . . .
H31A H -0.5111 0.6300 -0.1206 0.025 Uiso 1 1 calc R . .
H31B H -0.4692 0.5672 -0.1656 0.025 Uiso 1 1 calc R . .
C32 C -0.3742(2) 0.56585(11) -0.05488(12) 0.0213(6) Uani 1 1 d . . .
H32A H -0.4434 0.5540 -0.0272 0.026 Uiso 1 1 calc R . .
H32B H -0.3265 0.5245 -0.0639 0.026 Uiso 1 1 calc R . .
C33 C -0.2237(2) 0.43364(11) 0.08105(14) 0.0252(6) Uani 1 1 d . . .
H33A H -0.2453 0.4347 0.0267 0.030 Uiso 1 1 calc R . .
H33B H -0.3077 0.4390 0.0987 0.030 Uiso 1 1 calc R . .
C34 C -0.1556(2) 0.36809(11) 0.10849(13) 0.0240(6) Uani 1 1 d . . .
H34A H -0.1280 0.3433 0.0682 0.029 Uiso 1 1 calc R . .
H34B H -0.2157 0.3392 0.1302 0.029 Uiso 1 1 calc R . .
C35 C -0.0337(2) 0.38991(12) 0.16654(12) 0.0243(6) Uani 1 1 d . . .
H35A H -0.0565 0.3957 0.2151 0.029 Uiso 1 1 calc R . .
H35B H 0.0406 0.3572 0.1709 0.029 Uiso 1 1 calc R . .
C36 C 0.0014(2) 0.45640(11) 0.13593(13) 0.0204(5) Uani 1 1 d . . .
H36A H 0.0590 0.4839 0.1744 0.025 Uiso 1 1 calc R . .
H36B H 0.0477 0.4495 0.0950 0.025 Uiso 1 1 calc R . .

loop_
_atom_site_aniso_label
_atom_site_aniso_U_11
_atom_site_aniso_U_22
_atom_site_aniso_U_33
_atom_site_aniso_U_23
_atom_site_aniso_U_13
_atom_site_aniso_U_12
Lu1 0.01355(4) 0.01342(4) 0.01087(3) -0.00348(4) 0.00376(3) -0.00196(4)
Cl1 0.0152(2) 0.0145(2) 0.0200(2) -0.0008(2) 0.0064(2) -0.0010(2)
Cl2 0.0167(2) 0.0286(3) 0.0165(2) -0.0010(2) 0.0066(2) 0.0000(2)
O1 0.0195(8) 0.0178(8) 0.0132(7) 0.0023(6) 0.0010(6) -0.0059(6)
O2 0.0170(8) 0.0126(7) 0.0276(8) -0.0029(6) 0.0026(7) 0.0000(6)
N1 0.0115(8) 0.0133(9) 0.0133(8) 0.0013(7) 0.0031(7) 0.0013(7)
N2 0.0134(9) 0.0101(8) 0.0125(8) 0.0024(7) 0.0004(7) -0.0017(7)
C1 0.0153(10) 0.0124(10) 0.0130(10) 0.0002(8) 0.0040(8) 0.0002(8)
C2 0.0146(10) 0.0115(9) 0.0118(9) 0.0007(8) 0.0026(8) 0.0010(8)
C3 0.0340(14) 0.0166(11) 0.0176(11) -0.0021(9) -0.0026(11) 0.0042(10)
C4 0.0354(14) 0.0190(11) 0.0124(10) 0.0013(9) -0.0006(10) 0.0028(10)
C5 0.0191(11) 0.0106(9) 0.0090(9) -0.0024(8) 0.0009(8) 0.0021(9)
C6 0.0202(11) 0.0130(10) 0.0106(9) -0.0024(8) 0.0018(9) -0.0001(9)
C7 0.0295(13) 0.0133(10) 0.0153(10) 0.0038(9) 0.0017(10) 0.0002(10)
C8 0.0311(14) 0.0155(11) 0.0175(11) 0.0026(9) -0.0010(10) 0.0071(10)
C9 0.0205(12) 0.0199(11) 0.0170(11) -0.0026(9) -0.0012(10) 0.0065(10)
C10 0.0195(11) 0.0138(10) 0.0117(10) -0.0023(8) 0.0018(9) 0.0028(9)
C11 0.0170(11) 0.0232(13) 0.0171(10) 0.0038(9) 0.0037(9) 0.0011(9)
C12 0.0418(16) 0.0315(14) 0.0268(13) -0.0042(11) 0.0120(12) -0.0127(12)
C13 0.0225(13) 0.0381(15) 0.0310(13) -0.0007(11) 0.0121(11) 0.0051(11)
C14 0.0209(12) 0.0150(10) 0.0161(10) 0.0013(9) 0.0047(9) -0.0026(9)
C15 0.0269(13) 0.0195(12) 0.0247(12) -0.0007(10) 0.0043(11) -0.0043(10)
C16 0.0288(14) 0.0306(13) 0.0234(12) -0.0079(11) 0.0077(11) -0.0014(11)
C17 0.0165(10) 0.0112(9) 0.0080(9) -0.0030(8) 0.0014(8) 0.0023(8)
C18 0.0175(10) 0.0114(9) 0.0080(9) -0.0023(8) 0.0032(8) -0.0011(8)
C19 0.0234(12) 0.0133(10) 0.0124(10) 0.0010(8) 0.0051(9) -0.0031(9)
C20 0.0230(12) 0.0151(10) 0.0101(10) 0.0031(8) 0.0002(9) 0.0031(9)
C21 0.0160(11) 0.0163(10) 0.0120(10) -0.0028(8) -0.0028(9) 0.0024(9)
C22 0.0159(10) 0.0107(9) 0.0112(9) -0.0026(8) 0.0023(8) -0.0005(8)
C23 0.0121(10) 0.0155(10) 0.0165(10) 0.0007(8) 0.0028(9) 0.0013(8)
C24 0.0164(11) 0.0190(11) 0.0235(11) -0.0049(9) 0.0019(9) -0.0024(9)
C25 0.0245(12) 0.0237(12) 0.0250(12) -0.0024(10) 0.0112(10) 0.0010(10)
C26 0.0148(11) 0.0171(11) 0.0198(11) 0.0044(9) 0.0049(9) 0.0007(9)
C27 0.0216(12) 0.0350(14) 0.0270(12) 0.0000(11) 0.0111(10) 0.0007(11)
C28 0.0175(12) 0.0439(16) 0.0287(13) -0.0092(12) 0.0007(11) -0.0017(12)
C29 0.0213(12) 0.0219(11) 0.0147(10) 0.0035(9) 0.0018(9) -0.0065(10)
C30 0.0222(12) 0.0239(12) 0.0145(11) 0.0007(9) 0.0020(9) -0.0031(10)
C31 0.0208(11) 0.0232(11) 0.0152(10) 0.0009(10) -0.0012(9) -0.0054(11)
C32 0.0266(13) 0.0169(11) 0.0174(11) -0.0024(9) -0.0021(10) -0.0075(10)
C33 0.0185(12) 0.0159(11) 0.0391(14) -0.0107(10) 0.0017(11) -0.0031(10)
C34 0.0313(14) 0.0168(10) 0.0279(12) 0.0029(11) 0.0156(11) -0.0011(10)
C35 0.0290(12) 0.0236(12) 0.0222(11) 0.0049(10) 0.0097(10) 0.0078(11)
C36 0.0156(11) 0.0174(11) 0.0274(12) -0.0046(10) 0.0026(10) 0.0047(9)

loop_
_atom_type_symbol
_atom_type_description
_atom_type_scat_dispersion_real
_atom_type_scat_dispersion_imag
_atom_type_scat_source
C C 0.0033 0.0016 'International Tables Vol C Tables 4.2.6.8 and 6.1.1.4'
H H 0.0000 0.0000 'International Tables Vol C Tables 4.2.6.8 and 6.1.1.4'
N N 0.0061 0.0033 'International Tables Vol C Tables 4.2.6.8 and 6.1.1.4'
O O 0.0106 0.0060 'International Tables Vol C Tables 4.2.6.8 and 6.1.1.4'
Cl Cl 0.1484 0.1585 'International Tables Vol C Tables 4.2.6.8 and 6.1.1.4'
Lu Lu -0.4720 5.8584 'International Tables Vol C Tables 4.2.6.8 and 6.1.1.4'

loop_
_geom_angle_atom_site_label_1
_geom_angle_atom_site_label_2
_geom_angle_atom_site_label_3
_geom_angle
N2 Lu1 O2 166.29(5)
N2 Lu1 O1 93.38(5)
O2 Lu1 O1 100.09(5)
N2 Lu1 N1 70.62(6)
O2 Lu1 N1 95.90(5)
O1 Lu1 N1 164.00(5)
N2 Lu1 Cl2 99.14(5)
O2 Lu1 Cl2 84.66(4)
O1 Lu1 Cl2 85.15(4)
N1 Lu1 Cl2 97.14(5)
N2 Lu1 Cl1 96.14(5)
O2 Lu1 Cl1 82.57(4)
O1 Lu1 Cl1 85.09(4)
N1 Lu1 Cl1 96.31(5)
Cl2 Lu1 Cl1 162.306(17)
C29 O1 C32 108.70(15)
C29 O1 Lu1 127.16(11)
C32 O1 Lu1 123.25(12)
C36 O2 C33 107.04(16)
C36 O2 Lu1 125.38(12)
C33 O2 Lu1 127.40(12)
C1 N1 C5 117.38(16)
C1 N1 Lu1 117.22(13)
C5 N1 Lu1 125.16(12)
C2 N2 C17 114.75(16)
C2 N2 Lu1 117.21(13)
C17 N2 Lu1 127.79(12)
N1 C1 C3 124.46(19)
N1 C1 C2 116.45(17)
C3 C1 C2 119.07(19)
N2 C2 C4 124.81(18)
N2 C2 C1 116.77(18)
C4 C2 C1 118.42(18)
C6 C5 C10 121.06(19)
C6 C5 N1 120.01(19)
C10 C5 N1 118.93(19)
C7 C6 C5 118.3(2)
C7 C6 C14 119.2(2)
C5 C6 C14 122.54(19)
C8 C7 C6 121.5(2)
C7 C8 C9 119.8(2)
C8 C9 C10 121.4(2)
C9 C10 C5 117.9(2)
C9 C10 C11 119.5(2)
C5 C10 C11 122.59(18)
C13 C11 C12 109.6(2)
C13 C11 C10 112.99(19)
C12 C11 C10 109.90(18)
C6 C14 C16 111.95(18)
C6 C14 C15 111.85(19)
C16 C14 C15 109.1(2)
C22 C17 C18 121.14(18)
C22 C17 N2 120.47(19)
C18 C17 N2 118.36(18)
C19 C18 C17 117.9(2)
C19 C18 C26 119.76(19)
C17 C18 C26 122.30(18)
C20 C19 C18 121.6(2)
C21 C20 C19 119.60(19)
C20 C21 C22 121.6(2)
C21 C22 C17 118.1(2)
C21 C22 C23 119.10(19)
C17 C22 C23 122.76(18)
C22 C23 C25 111.90(18)
C22 C23 C24 110.55(17)
C25 C23 C24 110.27(18)
C18 C26 C28 110.79(19)
C18 C26 C27 112.68(17)
C28 C26 C27 109.92(19)
O1 C29 C30 106.14(17)
C29 C30 C31 102.55(18)
C32 C31 C30 102.39(17)
O1 C32 C31 104.39(17)
O2 C33 C34 106.59(18)
C33 C34 C35 103.91(18)
C36 C35 C34 101.79(17)
O2 C36 C35 102.89(18)

loop_
_geom_bond_atom_site_label_1
_geom_bond_atom_site_label_2
_geom_bond_distance
Lu1 N2 2.3048(17)
Lu1 O2 2.3280(14)
Lu1 O1 2.3312(13)
Lu1 N1 2.3353(16)
Lu1 Cl2 2.5316(6)
Lu1 Cl1 2.5383(5)
O1 C29 1.466(3)
O1 C32 1.473(2)
O2 C36 1.454(3)
O2 C33 1.471(3)
N1 C1 1.327(3)
N1 C5 1.443(3)
N2 C2 1.342(3)
N2 C17 1.442(2)
C1 C3 1.438(3)
C1 C2 1.485(3)
C2 C4 1.417(3)
C5 C6 1.404(3)
C5 C10 1.413(3)
C6 C7 1.400(3)
C6 C14 1.520(3)
C7 C8 1.378(3)
C8 C9 1.381(3)
C9 C10 1.403(3)
C10 C11 1.531(3)
C11 C13 1.523(3)
C11 C12 1.531(3)
C14 C16 1.534(3)
C14 C15 1.534(3)
C17 C22 1.408(3)
C17 C18 1.410(3)
C18 C19 1.401(3)
C18 C26 1.514(3)
C19 C20 1.381(3)
C20 C21 1.379(3)
C21 C22 1.399(3)
C22 C23 1.522(3)
C23 C25 1.528(3)
C23 C24 1.539(3)
C26 C28 1.532(3)
C26 C27 1.532(3)
C29 C30 1.513(3)
C30 C31 1.522(3)
C31 C32 1.511(3)
C33 C34 1.514(3)
C34 C35 1.527(3)
C35 C36 1.514(3)
